data_7035549
loop_
_publ_author_name
'He, Baiyin'
'Schulz, Charles E.'
'Li, Jianfeng'

_publ_section_title
;
 Synthesis and characterization of a modified &quot;picket fence&quot;
 porphyrin complex - stronger \p bonding interactions between Fe(ii) and
 axial ligands.
;
_journal_issue 30
_journal_name_full 'Dalton transactions (Cambridge, England : 2003)'
_journal_page_first 13651
_journal_page_last 13661
_journal_paper_doi 10.1039/c5dt00941c
_journal_volume 44
_journal_year 2015
_chemical_formula_moiety 'C78 H78 Fe N14 O4, (C4 H6 N2)'
_chemical_formula_sum 'C78 H79 Fe N14 O4'
_chemical_formula_weight 1332.40
_chemical_name_common '[Fe(MbenTpivPP)(1-MeIm)2](1-MeIm)'
_chemical_name_systematic
; 
 ? 
;
_space_group_IT_number 14
_space_group_name_Hall '-P 2ybc'
_symmetry_cell_setting monoclinic
_symmetry_space_group_name_Hall '-P 2ybc'
_symmetry_space_group_name_H-M 'P 1 21/c 1'
_atom_sites_solution_hydrogens geom
_atom_sites_solution_primary direct
_atom_sites_solution_secondary difmap
_audit_creation_method SHELXL-97
_audit_update_record
;
2015-02-27 deposited with the CCDC.
2015-06-24 downloaded from the CCDC.
;
_cell_angle_alpha 90.00
_cell_angle_beta 101.996(2)
_cell_angle_gamma 90.00
_cell_formula_units_Z 4
_cell_length_a 22.6252(15)
_cell_length_b 15.1697(9)
_cell_length_c 20.6703(12)
_cell_measurement_reflns_used 9970
_cell_measurement_temperature 150(2)
_cell_measurement_theta_max 23.0389
_cell_measurement_theta_min 2.2771
_cell_volume 6939.5(7)
_computing_cell_refinement 'APEX2/SAINT (Bruker, 2007)'
_computing_data_collection 'APEX2 (Bruker, 2008)'
_computing_data_reduction 'SAINT/XPREP (Bruker, 2007; Sheldrick, 2008)'
_computing_molecular_graphics 'XP (Sheldrick, 2008)'
_computing_publication_material 'XCIF (Sheldrick, 2008)/enCIFer (CCDC, 2005)'
_computing_structure_refinement 'SHELXL-97 (Sheldrick, 2008)'
_computing_structure_solution 'SHELXS-97 (Sheldrick, 2008)'
_diffrn_ambient_temperature 150(2)
_diffrn_measured_fraction_theta_full 0.998
_diffrn_measured_fraction_theta_max 0.998
_diffrn_measurement_device_type 'Brucker D8 VENTURE System'
_diffrn_measurement_method '\f and \w scans'
_diffrn_radiation_monochromator graphite
_diffrn_radiation_source 'fine-focus sealed tube'
_diffrn_radiation_type MoK\a
_diffrn_radiation_wavelength 0.71073
_diffrn_reflns_av_R_equivalents 0.0818
_diffrn_reflns_av_sigmaI/netI 0.0433
_diffrn_reflns_limit_h_max 25
_diffrn_reflns_limit_h_min -25
_diffrn_reflns_limit_k_max 16
_diffrn_reflns_limit_k_min -16
_diffrn_reflns_limit_l_max 22
_diffrn_reflns_limit_l_min -23
_diffrn_reflns_number 73444
_diffrn_reflns_theta_full 23.29
_diffrn_reflns_theta_max 23.29
_diffrn_reflns_theta_min 2.28
_exptl_absorpt_coefficient_mu 0.279
_exptl_absorpt_correction_T_max 0.9972
_exptl_absorpt_correction_T_min 0.9944
_exptl_absorpt_correction_type multi-scan
_exptl_absorpt_process_details 'Sheldrick, G. M. (2008) SADABS. University of G\"ottingen, Germany.'
_exptl_crystal_colour purple
_exptl_crystal_density_diffrn 1.275
_exptl_crystal_density_method 'not measured'
_exptl_crystal_description block
_exptl_crystal_F_000 2812
_exptl_crystal_size_max 0.02
_exptl_crystal_size_mid 0.02
_exptl_crystal_size_min 0.01
_refine_diff_density_max 0.648
_refine_diff_density_min -0.461
_refine_diff_density_rms 0.059
_refine_ls_extinction_method none
_refine_ls_goodness_of_fit_ref 1.048
_refine_ls_hydrogen_treatment mixed
_refine_ls_matrix_type full
_refine_ls_number_parameters 874
_refine_ls_number_reflns 9987
_refine_ls_number_restraints 0
_refine_ls_restrained_S_all 1.048
_refine_ls_R_factor_all 0.0841
_refine_ls_R_factor_gt 0.0582
_refine_ls_shift/su_max 0.000
_refine_ls_shift/su_mean 0.000
_refine_ls_structure_factor_coef Fsqd
_refine_ls_weighting_details 'calc w=1/[\s^2^(Fo^2^)+(0.0541P)^2^+13.6013P] where P=(Fo^2^+2Fc^2^)/3'
_refine_ls_weighting_scheme calc
_refine_ls_wR_factor_gt 0.1343
_refine_ls_wR_factor_ref 0.1472
_reflns_number_gt 7581
_reflns_number_total 9987
_reflns_threshold_expression >2sigma(I)
_cod_data_source_file c5dt00941c2.cif
_cod_data_source_block 20131230a
_cod_depositor_comments 'Adding full bibliography for 7035549.cif.'
_cod_original_sg_symbol_H-M 'P 21/c'
_cod_database_code 7035549

loop_
_symmetry_equiv_pos_as_xyz
'x, y, z'
'-x, y+1/2, -z+1/2'
'-x, -y, -z'
'x, -y-1/2, z-1/2'

loop_
_atom_site_label
_atom_site_type_symbol
_atom_site_fract_x
_atom_site_fract_y
_atom_site_fract_z
_atom_site_U_iso_or_equiv
_atom_site_adp_type
_atom_site_occupancy
_atom_site_symmetry_multiplicity
_atom_site_calc_flag
_atom_site_refinement_flags
Fe1 Fe 0.73472(2) -0.01881(3) 0.13702(2) 0.01950(15) Uani 1 1 d .
N3 N 0.82062(12) -0.01806(19) 0.12709(13) 0.0219(7) Uani 1 1 d .
N2 N 0.74827(12) -0.13287(19) 0.18442(13) 0.0212(7) Uani 1 1 d .
C(A3 C 0.70573(16) -0.1851(2) 0.20566(17) 0.0239(8) Uani 1 1 d .
N4 N 0.72056(13) 0.09483(19) 0.08716(14) 0.0234(7) Uani 1 1 d .
N1 N 0.64881(12) -0.01896(19) 0.14710(13) 0.0222(7) Uani 1 1 d .
N9 N 0.75908(14) 0.0461(2) 0.22214(14) 0.0277(7) Uani 1 1 d .
C(A1 C 0.60505(16) 0.0434(2) 0.12405(16) 0.0234(8) Uani 1 1 d .
C(B1 C 0.54808(16) 0.0171(3) 0.13893(18) 0.0304(9) Uani 1 1 d .
H(B1 H 0.5113 0.0493 0.1290 0.036 Uiso 1 1 calc R
C(A2 C 0.61909(16) -0.0846(2) 0.17440(17) 0.0237(8) Uani 1 1 d .
C(A6 C 0.84807(16) 0.0431(2) 0.09407(17) 0.0254(9) Uani 1 1 d .
C(A8 C 0.66695(16) 0.1406(2) 0.07037(17) 0.0253(8) Uani 1 1 d .
C19 C 0.55862(16) 0.1741(2) 0.06125(18) 0.0293(9) Uani 1 1 d .
C(B6 C 0.91152(17) 0.0241(3) 0.10258(19) 0.0331(9) Uani 1 1 d .
H(B6 H 0.9404 0.0573 0.0854 0.040 Uiso 1 1 calc R
C(B7 C 0.73031(18) 0.2108(3) 0.0179(2) 0.0371(10) Uani 1 1 d .
H(B7 H 0.7477 0.2504 -0.0084 0.045 Uiso 1 1 calc R
C(B8 C 0.67340(18) 0.2131(3) 0.0274(2) 0.0364(10) Uani 1 1 d .
H(B8 H 0.6431 0.2547 0.0092 0.044 Uiso 1 1 calc R
C(A7 C 0.75999(17) 0.1376(2) 0.05490(18) 0.0284(9) Uani 1 1 d .
C51 C 0.7287(2) -0.1657(3) 0.0379(2) 0.0515(13) Uani 1 1 d .
H12A H 0.7550 -0.2031 0.0678 0.062 Uiso 1 1 calc R
C(B2 C 0.55664(16) -0.0615(3) 0.16941(18) 0.0312(9) Uani 1 1 d .
H(B2 H 0.5270 -0.0954 0.1848 0.037 Uiso 1 1 calc R
O4 O 0.54517(12) 0.39501(18) 0.18402(15) 0.0441(8) Uani 1 1 d .
C20 C 0.55064(16) 0.2568(3) 0.08777(18) 0.0292(9) Uani 1 1 d .
N8 N 0.59365(14) 0.2834(2) 0.14400(16) 0.0349(8) Uani 1 1 d .
H4A H 0.6284 0.2552 0.1504 0.042 Uiso 1 1 calc R
C28 C 0.58919(18) 0.3460(3) 0.1897(2) 0.0383(10) Uani 1 1 d .
C6 C 0.59542(17) -0.3102(3) 0.1780(2) 0.0346(10) Uani 1 1 d .
H21A H 0.6180 -0.3171 0.1444 0.041 Uiso 1 1 calc R
C1 C 0.60392(16) -0.2346(3) 0.21699(18) 0.0300(9) Uani 1 1 d .
C(M1 C 0.64511(16) -0.1639(2) 0.20045(17) 0.0251(8) Uani 1 1 d .
C(A5 C 0.86516(15) -0.0772(2) 0.15310(16) 0.0233(8) Uani 1 1 d .
N12 N 0.66979(16) -0.1170(2) -0.05040(16) 0.0426(9) Uani 1 1 d .
N10 N 0.76285(16) 0.0914(2) 0.32424(16) 0.0438(9) Uani 1 1 d .
C48 C 0.8038(2) 0.1379(3) 0.3005(2) 0.0436(11) Uani 1 1 d .
H24A H 0.8297 0.1821 0.3234 0.052 Uiso 1 1 calc R
C53 C 0.6750(2) -0.0572(3) -0.0017(2) 0.0416(11) Uani 1 1 d .
H25A H 0.6552 -0.0017 -0.0062 0.050 Uiso 1 1 calc R
C49 C 0.7366(2) 0.0359(3) 0.2760(2) 0.0425(11) Uani 1 1 d .
H22A H 0.7059 -0.0053 0.2801 0.051 Uiso 1 1 calc R
C13 C 0.85368(17) 0.1610(3) 0.01231(19) 0.0349(10) Uani 1 1 d .
C(M3 C 0.81966(17) 0.1138(2) 0.05698(18) 0.0289(9) Uani 1 1 d .
C2 C 0.57090(17) -0.2269(3) 0.26676(19) 0.0318(9) Uani 1 1 d .
N5 N 0.57813(14) -0.1545(2) 0.31102(15) 0.0343(8) Uani 1 1 d .
H1A H 0.5467 -0.1204 0.3111 0.041 Uiso 1 1 calc R
C14 C 0.87606(17) 0.2457(3) 0.0245(2) 0.0390(11) Uani 1 1 d .
N7 N 0.86912(15) 0.2894(2) 0.08248(17) 0.0396(9) Uani 1 1 d .
H3A H 0.8683 0.2559 0.1170 0.048 Uiso 1 1 calc R
C25 C 0.6300(2) -0.1352(3) 0.3526(2) 0.0382(10) Uani 1 1 d .
O1 O 0.67808(13) -0.1740(2) 0.35204(13) 0.0450(8) Uani 1 1 d .
C29 C 0.62728(19) -0.0671(3) 0.4037(2) 0.0433(11) Uani 1 1 d .
C21 C 0.50206(18) 0.3098(3) 0.05872(19) 0.0368(10) Uani 1 1 d .
H35A H 0.4980 0.3673 0.0755 0.044 Uiso 1 1 calc R
C23 C 0.4657(2) 0.1962(3) -0.0198(2) 0.0513(13) Uani 1 1 d .
H34A H 0.4360 0.1745 -0.0556 0.062 Uiso 1 1 calc R
C22 C 0.4600(2) 0.2788(3) 0.0058(2) 0.0460(12) Uani 1 1 d .
H36A H 0.4265 0.3148 -0.0134 0.055 Uiso 1 1 calc R
C34 C 0.5841(2) -0.0011(3) 0.3969(2) 0.0526(13) Uani 1 1 d .
H37A H 0.5552 0.0034 0.3564 0.063 Uiso 1 1 calc R
C30 C 0.6687(2) -0.0714(4) 0.4638(2) 0.0642(15) Uani 1 1 d .
H38A H 0.6996 -0.1149 0.4699 0.077 Uiso 1 1 calc R
C7 C 0.90905(16) -0.2175(2) 0.20376(18) 0.0258(8) Uani 1 1 d .
C12 C 0.92694(18) -0.2687(3) 0.1559(2) 0.0335(10) Uani 1 1 d .
H39A H 0.9062 -0.2632 0.1111 0.040 Uiso 1 1 calc R
C8 C 0.94044(16) -0.2259(3) 0.26924(18) 0.0288(9) Uani 1 1 d .
N6 N 0.91957(15) -0.1737(2) 0.31611(15) 0.0412(9) Uani 1 1 d .
H2A H 0.8888 -0.1392 0.2997 0.049 Uiso 1 1 calc R
C(B5 C 0.92219(17) -0.0494(3) 0.13931(18) 0.0314(9) Uani 1 1 d .
H(B5 H 0.9601 -0.0778 0.1535 0.038 Uiso 1 1 calc R
C(B4 C 0.79152(17) -0.2632(2) 0.23005(18) 0.0297(9) Uani 1 1 d .
H(B4 H 0.8209 -0.3076 0.2448 0.036 Uiso 1 1 calc R
C(A4 C 0.80144(15) -0.1808(2) 0.19919(16) 0.0232(8) Uani 1 1 d .
C(M2 C 0.85639(15) -0.1552(2) 0.18524(16) 0.0237(8) Uani 1 1 d .
C3 C 0.52931(18) -0.2928(3) 0.2737(2) 0.0411(11) Uani 1 1 d .
H47A H 0.5062 -0.2867 0.3069 0.049 Uiso 1 1 calc R
C5 C 0.55526(19) -0.3753(3) 0.1865(2) 0.0421(11) Uani 1 1 d .
H46A H 0.5512 -0.4268 0.1598 0.051 Uiso 1 1 calc R
C15 C 0.9068(2) 0.2848(3) -0.0203(2) 0.0521(13) Uani 1 1 d .
H49A H 0.9225 0.3428 -0.0123 0.063 Uiso 1 1 calc R
C16 C 0.9145(2) 0.2400(4) -0.0756(2) 0.0545(13) Uani 1 1 d .
H48A H 0.9357 0.2673 -0.1053 0.065 Uiso 1 1 calc R
C(B3 C 0.73328(17) -0.2656(3) 0.23394(18) 0.0319(9) Uani 1 1 d .
H(B3 H 0.7137 -0.3120 0.2521 0.038 Uiso 1 1 calc R
C50 C 0.7489(3) 0.1021(4) 0.3899(2) 0.0705(16) Uani 1 1 d .
H51A H 0.7747 0.1482 0.4142 0.106 Uiso 1 1 calc R
H51B H 0.7562 0.0464 0.4142 0.106 Uiso 1 1 calc R
H51C H 0.7064 0.1190 0.3852 0.106 Uiso 1 1 calc R
C43 C 0.6417(2) 0.3537(3) 0.2490(3) 0.0549(13) Uani 1 1 d .
C31 C 0.6658(3) -0.0142(4) 0.5139(3) 0.0827(19) Uani 1 1 d .
H53A H 0.6939 -0.0186 0.5548 0.099 Uiso 1 1 calc R
C52 C 0.7033(2) -0.1857(3) -0.0260(2) 0.0545(13) Uani 1 1 d .
H79A H 0.7087 -0.2386 -0.0488 0.065 Uiso 1 1 calc R
C47 C 0.80150(19) 0.1095(3) 0.2369(2) 0.0420(11) Uani 1 1 d .
H54A H 0.8258 0.1311 0.2081 0.050 Uiso 1 1 calc R
C27 C 0.8635(3) 0.3768(3) 0.0912(3) 0.0672(15) Uani 1 1 d .
O3 O 0.8600(3) 0.4273(3) 0.0437(2) 0.136(2) Uani 1 1 d .
C4 C 0.5211(2) -0.3655(3) 0.2338(2) 0.0463(11) Uani 1 1 d .
H56A H 0.4920 -0.4088 0.2387 0.056 Uiso 1 1 calc R
C17 C 0.8921(2) 0.1572(4) -0.0885(2) 0.0561(13) Uani 1 1 d .
H57A H 0.8971 0.1271 -0.1274 0.067 Uiso 1 1 calc R
C18 C 0.8618(2) 0.1172(3) -0.0439(2) 0.0468(11) Uani 1 1 d .
H58A H 0.8465 0.0591 -0.0522 0.056 Uiso 1 1 calc R
C24 C 0.51553(19) 0.1452(3) 0.0075(2) 0.0414(11) Uani 1 1 d .
H59A H 0.5203 0.0890 -0.0111 0.050 Uiso 1 1 calc R
C33 C 0.5815(3) 0.0574(4) 0.4458(3) 0.0677(15) Uani 1 1 d .
H63A H 0.5521 0.1030 0.4391 0.081 Uiso 1 1 calc R
C41 C 0.8174(3) 0.4857(4) 0.1530(4) 0.100(2) Uani 1 1 d .
H62A H 0.7769 0.4646 0.1326 0.150 Uiso 1 1 calc R
H62B H 0.8298 0.5314 0.1251 0.150 Uiso 1 1 calc R
H62C H 0.8169 0.5103 0.1967 0.150 Uiso 1 1 calc R
C39 C 0.8618(2) 0.4094(3) 0.1603(3) 0.0563(13) Uani 1 1 d .
C40 C 0.8446(3) 0.3383(4) 0.2046(3) 0.0750(17) Uani 1 1 d .
H61A H 0.8046 0.3148 0.1847 0.112 Uiso 1 1 calc R
H61B H 0.8437 0.3634 0.2481 0.112 Uiso 1 1 calc R
H61C H 0.8745 0.2906 0.2098 0.112 Uiso 1 1 calc R
C32 C 0.6216(3) 0.0502(4) 0.5047(3) 0.0790(18) Uani 1 1 d .
H64A H 0.6191 0.0897 0.5398 0.095 Uiso 1 1 calc R
C26 C 0.9390(2) -0.1683(3) 0.3812(2) 0.0433(11) Uani 1 1 d .
C35 C 0.9037(2) -0.1051(3) 0.4172(2) 0.0443(11) Uani 1 1 d .
C36 C 0.8362(2) -0.1216(4) 0.3969(3) 0.0824(19) Uani 1 1 d .
H65A H 0.8273 -0.1819 0.4089 0.124 Uiso 1 1 calc R
H65B H 0.8232 -0.1138 0.3490 0.124 Uiso 1 1 calc R
H65C H 0.8147 -0.0798 0.4198 0.124 Uiso 1 1 calc R
C37 C 0.9177(3) -0.0111(4) 0.3990(3) 0.0861(19) Uani 1 1 d .
H67A H 0.8954 0.0305 0.4212 0.129 Uiso 1 1 calc R
H67B H 0.9055 -0.0033 0.3510 0.129 Uiso 1 1 calc R
H67C H 0.9611 -0.0001 0.4131 0.129 Uiso 1 1 calc R
O2 O 0.98372(18) -0.2077(3) 0.40979(16) 0.0869(14) Uani 1 1 d .
C44 C 0.6155(3) 0.3610(6) 0.3100(3) 0.109(3) Uani 1 1 d .
H69A H 0.5949 0.3059 0.3165 0.163 Uiso 1 1 calc R
H69B H 0.5866 0.4098 0.3047 0.163 Uiso 1 1 calc R
H69C H 0.6481 0.3720 0.3485 0.163 Uiso 1 1 calc R
C9 C 0.98874(17) -0.2842(3) 0.2848(2) 0.0366(10) Uani 1 1 d .
H70A H 1.0104 -0.2894 0.3293 0.044 Uiso 1 1 calc R
C10 C 1.00525(17) -0.3343(3) 0.2361(2) 0.0383(10) Uani 1 1 d .
H71A H 1.0384 -0.3739 0.2471 0.046 Uiso 1 1 calc R
C11 C 0.97428(18) -0.3277(3) 0.1716(2) 0.0370(10) Uani 1 1 d .
H72A H 0.9853 -0.3633 0.1382 0.044 Uiso 1 1 calc R
C(M4 C 0.61307(16) 0.1182(2) 0.08809(17) 0.0259(8) Uani 1 1 d .
C46 C 0.6869(3) 0.2804(5) 0.2549(4) 0.119(3) Uani 1 1 d .
H74A H 0.6672 0.2243 0.2606 0.179 Uiso 1 1 calc R
H74B H 0.7198 0.2910 0.2932 0.179 Uiso 1 1 calc R
H74C H 0.7034 0.2780 0.2147 0.179 Uiso 1 1 calc R
C45 C 0.6744(3) 0.4399(5) 0.2406(4) 0.110(3) Uani 1 1 d .
H75A H 0.6921 0.4360 0.2012 0.165 Uiso 1 1 calc R
H75B H 0.7065 0.4501 0.2797 0.165 Uiso 1 1 calc R
H75C H 0.6455 0.4889 0.2354 0.165 Uiso 1 1 calc R
C42 C 0.9239(3) 0.4443(4) 0.1913(4) 0.108(3) Uani 1 1 d .
H76A H 0.9355 0.4900 0.1628 0.162 Uiso 1 1 calc R
H76B H 0.9533 0.3960 0.1963 0.162 Uiso 1 1 calc R
H76C H 0.9232 0.4694 0.2348 0.162 Uiso 1 1 calc R
C38 C 0.9242(3) -0.1175(5) 0.4908(2) 0.097(2) Uani 1 1 d .
H77A H 0.9151 -0.1778 0.5027 0.145 Uiso 1 1 calc R
H77B H 0.9030 -0.0756 0.5140 0.145 Uiso 1 1 calc R
H77C H 0.9679 -0.1072 0.5035 0.145 Uiso 1 1 calc R
C54 C 0.6312(3) -0.1120(4) -0.1152(3) 0.115(3) Uani 1 1 d .
H78A H 0.6362 -0.1654 -0.1402 0.172 Uiso 1 1 calc R
H78B H 0.6421 -0.0602 -0.1385 0.172 Uiso 1 1 calc R
H78C H 0.5890 -0.1070 -0.1109 0.172 Uiso 1 1 calc R
N13 N 0.9100(3) 0.6066(3) 0.4388(3) 0.0896(16) Uani 1 1 d .
C56 C 0.8503(4) 0.5704(5) 0.3436(3) 0.0848(19) Uani 1 1 d .
H80A H 0.8362 0.5508 0.2995 0.102 Uiso 1 1 calc R
C55 C 0.9058(4) 0.5781(4) 0.3743(4) 0.0848(19) Uani 1 1 d .
H81A H 0.9395 0.5657 0.3551 0.102 Uiso 1 1 calc R
C58 C 0.9626(4) 0.6205(5) 0.4871(4) 0.114(3) Uani 1 1 d .
H83A H 0.9981 0.6073 0.4685 0.171 Uiso 1 1 calc R
H83B H 0.9623 0.5819 0.5250 0.171 Uiso 1 1 calc R
H83C H 0.9642 0.6822 0.5016 0.171 Uiso 1 1 calc R
N14 N 0.8148(3) 0.5965(5) 0.3881(5) 0.143(3) Uani 1 1 d .
H16A H 0.7751 0.5983 0.3789 0.172 Uiso 1 1 calc R
C57 C 0.8513(3) 0.6199(5) 0.4502(5) 0.097(2) Uani 1 1 d .
H84 H 0.8393 0.6394 0.4892 0.116 Uiso 1 1 calc R
N11 N 0.71057(13) -0.08414(18) 0.05240(14) 0.0222(7) Uani 1 1 d .

loop_
_atom_site_aniso_label
_atom_site_aniso_U_11
_atom_site_aniso_U_22
_atom_site_aniso_U_33
_atom_site_aniso_U_23
_atom_site_aniso_U_13
_atom_site_aniso_U_12
Fe1 0.0216(3) 0.0187(3) 0.0182(3) 0.0015(2) 0.0040(2) 0.0006(2)
N3 0.0235(16) 0.0212(16) 0.0201(15) 0.0004(13) 0.0023(12) -0.0028(14)
N2 0.0193(16) 0.0243(17) 0.0199(15) 0.0037(13) 0.0035(12) 0.0022(13)
C(A3 0.028(2) 0.023(2) 0.0210(19) 0.0056(16) 0.0054(15) 0.0015(16)
N4 0.0280(17) 0.0191(16) 0.0231(16) 0.0014(13) 0.0050(13) -0.0013(14)
N1 0.0253(16) 0.0216(16) 0.0198(15) 0.0029(13) 0.0052(13) 0.0039(14)
N9 0.0311(18) 0.0248(18) 0.0261(17) 0.0008(14) 0.0035(14) 0.0032(14)
C(A1 0.026(2) 0.023(2) 0.0205(18) 0.0017(15) 0.0041(15) 0.0034(16)
C(B1 0.022(2) 0.034(2) 0.035(2) 0.0027(19) 0.0059(17) 0.0079(18)
C(A2 0.026(2) 0.024(2) 0.0227(19) 0.0029(16) 0.0068(16) -0.0007(16)
C(A6 0.026(2) 0.024(2) 0.027(2) 0.0034(16) 0.0068(16) -0.0031(16)
C(A8 0.028(2) 0.019(2) 0.027(2) 0.0033(16) 0.0028(16) 0.0044(16)
C19 0.028(2) 0.027(2) 0.034(2) 0.0103(18) 0.0086(18) 0.0039(17)
C(B6 0.025(2) 0.035(2) 0.040(2) 0.008(2) 0.0093(17) -0.0048(18)
C(B7 0.038(2) 0.029(2) 0.046(2) 0.0174(19) 0.013(2) 0.0032(19)
C(B8 0.038(2) 0.027(2) 0.045(2) 0.0144(19) 0.0117(19) 0.0090(19)
C(A7 0.030(2) 0.023(2) 0.032(2) 0.0053(17) 0.0071(17) -0.0024(17)
C51 0.075(3) 0.039(3) 0.033(2) -0.008(2) -0.007(2) 0.017(2)
C(B2 0.022(2) 0.036(2) 0.037(2) 0.0071(19) 0.0107(17) 0.0016(18)
O4 0.0283(16) 0.0322(17) 0.070(2) -0.0133(15) 0.0053(14) 0.0065(14)
C20 0.027(2) 0.030(2) 0.033(2) 0.0074(18) 0.0116(18) 0.0062(17)
N8 0.0261(18) 0.033(2) 0.046(2) -0.0025(16) 0.0069(16) 0.0110(15)
C28 0.028(2) 0.030(2) 0.058(3) -0.003(2) 0.010(2) 0.0001(19)
C6 0.034(2) 0.032(2) 0.039(2) 0.0070(19) 0.0105(18) -0.0003(19)
C1 0.022(2) 0.035(2) 0.033(2) 0.0159(19) 0.0065(17) 0.0030(17)
C(M1 0.026(2) 0.027(2) 0.0227(19) 0.0031(16) 0.0065(16) -0.0013(17)
C(A5 0.0205(19) 0.027(2) 0.0212(19) 0.0011(16) 0.0029(15) 0.0000(16)
N12 0.057(2) 0.035(2) 0.0271(19) -0.0084(16) -0.0127(16) 0.0070(18)
N10 0.050(2) 0.045(2) 0.036(2) -0.0105(18) 0.0072(17) -0.0036(19)
C48 0.049(3) 0.037(3) 0.039(3) -0.019(2) -0.005(2) -0.010(2)
C53 0.051(3) 0.031(2) 0.037(2) -0.007(2) -0.006(2) 0.008(2)
C49 0.052(3) 0.043(3) 0.033(2) -0.012(2) 0.010(2) -0.009(2)
C13 0.029(2) 0.040(3) 0.037(2) 0.015(2) 0.0077(18) 0.0012(19)
C(M3 0.031(2) 0.026(2) 0.030(2) 0.0047(17) 0.0079(17) -0.0052(18)
C2 0.031(2) 0.030(2) 0.034(2) 0.0073(18) 0.0065(18) 0.0039(18)
N5 0.0232(18) 0.044(2) 0.0356(19) 0.0103(16) 0.0061(15) 0.0010(16)
C14 0.024(2) 0.039(3) 0.053(3) 0.021(2) 0.008(2) -0.0006(19)
N7 0.041(2) 0.029(2) 0.050(2) 0.0124(17) 0.0105(17) -0.0050(16)
C25 0.040(3) 0.042(3) 0.036(2) 0.006(2) 0.015(2) -0.003(2)
O1 0.0343(17) 0.061(2) 0.0390(17) 0.0013(15) 0.0060(13) 0.0046(15)
C29 0.037(2) 0.041(3) 0.053(3) -0.003(2) 0.011(2) -0.007(2)
C21 0.044(3) 0.032(2) 0.037(2) 0.0082(19) 0.015(2) 0.015(2)
C23 0.050(3) 0.061(3) 0.035(2) 0.001(2) -0.010(2) 0.016(2)
C22 0.046(3) 0.052(3) 0.038(2) 0.009(2) 0.004(2) 0.024(2)
C34 0.056(3) 0.033(3) 0.063(3) -0.006(2) 0.000(2) -0.005(2)
C30 0.074(4) 0.058(3) 0.052(3) -0.018(3) -0.007(3) 0.004(3)
C7 0.022(2) 0.025(2) 0.032(2) 0.0059(17) 0.0088(16) 0.0007(16)
C12 0.035(2) 0.034(2) 0.034(2) 0.0071(18) 0.0133(18) 0.0071(19)
C8 0.023(2) 0.030(2) 0.033(2) 0.0019(17) 0.0048(17) 0.0012(17)
N6 0.043(2) 0.047(2) 0.0270(19) 0.0000(16) -0.0070(16) 0.0200(18)
C(B5 0.021(2) 0.036(2) 0.037(2) 0.0061(19) 0.0036(17) -0.0018(17)
C(B4 0.031(2) 0.027(2) 0.031(2) 0.0110(17) 0.0079(17) 0.0081(17)
C(A4 0.025(2) 0.024(2) 0.0214(19) 0.0019(16) 0.0057(15) 0.0046(16)
C(M2 0.022(2) 0.027(2) 0.0210(19) -0.0005(16) 0.0028(15) 0.0027(16)
C3 0.037(2) 0.048(3) 0.043(3) 0.011(2) 0.018(2) -0.009(2)
C5 0.045(3) 0.029(2) 0.053(3) 0.002(2) 0.013(2) -0.006(2)
C15 0.042(3) 0.055(3) 0.060(3) 0.024(3) 0.011(2) -0.009(2)
C16 0.044(3) 0.069(4) 0.054(3) 0.029(3) 0.018(2) -0.005(3)
C(B3 0.034(2) 0.030(2) 0.034(2) 0.0143(18) 0.0107(18) 0.0033(18)
C50 0.084(4) 0.090(4) 0.042(3) -0.027(3) 0.021(3) -0.018(3)
C43 0.038(3) 0.052(3) 0.068(3) -0.024(3) -0.005(2) 0.012(2)
C31 0.100(5) 0.062(4) 0.072(4) -0.024(3) -0.015(3) 0.001(4)
C52 0.083(4) 0.033(3) 0.040(3) -0.015(2) -0.004(2) 0.012(3)
C47 0.041(3) 0.040(3) 0.044(3) -0.006(2) 0.008(2) -0.009(2)
C27 0.086(4) 0.031(3) 0.089(4) 0.016(3) 0.028(3) -0.009(3)
O3 0.267(7) 0.048(3) 0.107(4) 0.030(3) 0.071(4) 0.013(3)
C4 0.047(3) 0.035(3) 0.058(3) 0.006(2) 0.015(2) -0.010(2)
C17 0.058(3) 0.072(4) 0.043(3) 0.014(3) 0.022(2) 0.003(3)
C18 0.048(3) 0.050(3) 0.046(3) 0.013(2) 0.018(2) -0.001(2)
C24 0.047(3) 0.036(3) 0.037(2) 0.002(2) -0.002(2) 0.012(2)
C33 0.070(4) 0.049(3) 0.084(4) -0.014(3) 0.014(3) 0.003(3)
C41 0.108(5) 0.080(5) 0.113(5) 0.013(4) 0.027(4) 0.046(4)
C39 0.055(3) 0.038(3) 0.079(4) -0.005(3) 0.020(3) -0.011(2)
C40 0.098(5) 0.068(4) 0.060(3) -0.008(3) 0.020(3) -0.010(3)
C32 0.101(5) 0.061(4) 0.072(4) -0.028(3) 0.009(4) -0.009(4)
C26 0.041(3) 0.046(3) 0.036(3) -0.001(2) -0.006(2) 0.006(2)
C35 0.053(3) 0.046(3) 0.030(2) -0.003(2) -0.002(2) 0.003(2)
C36 0.066(4) 0.097(5) 0.091(4) -0.044(4) 0.032(3) -0.003(3)
C37 0.125(6) 0.049(4) 0.094(5) -0.019(3) 0.043(4) -0.007(4)
O2 0.084(3) 0.121(4) 0.042(2) -0.010(2) -0.0161(19) 0.047(3)
C44 0.076(4) 0.175(8) 0.064(4) -0.025(5) -0.012(3) 0.005(5)
C9 0.025(2) 0.037(2) 0.045(2) 0.010(2) -0.0005(19) 0.0014(19)
C10 0.025(2) 0.030(2) 0.063(3) 0.006(2) 0.015(2) 0.0070(18)
C11 0.038(2) 0.032(2) 0.046(3) 0.004(2) 0.021(2) 0.008(2)
C(M4 0.026(2) 0.024(2) 0.027(2) 0.0011(16) 0.0050(16) 0.0052(16)
C46 0.090(5) 0.113(6) 0.122(6) -0.047(5) -0.052(4) 0.056(4)
C45 0.063(4) 0.102(6) 0.146(7) -0.021(5) -0.024(4) -0.029(4)
C42 0.064(4) 0.072(4) 0.181(8) -0.036(5) 0.011(4) -0.018(3)
C38 0.141(6) 0.114(5) 0.031(3) -0.010(3) 0.008(3) 0.054(5)
C54 0.162(7) 0.087(5) 0.060(4) -0.029(3) -0.056(4) 0.057(5)
N13 0.079(4) 0.072(4) 0.112(5) 0.029(3) 0.007(4) 0.008(3)
C56 0.098(6) 0.083(5) 0.070(4) 0.027(4) 0.010(4) 0.010(4)
C55 0.102(6) 0.088(5) 0.077(5) 0.019(4) 0.049(4) 0.002(4)
C58 0.112(6) 0.117(6) 0.115(6) 0.014(5) 0.029(5) -0.007(5)
N14 0.089(5) 0.102(5) 0.226(9) 0.053(6) 0.001(6) 0.026(4)
C57 0.076(5) 0.081(5) 0.139(7) 0.030(5) 0.037(5) 0.016(4)
N11 0.0237(16) 0.0190(17) 0.0242(17) 0.0019(13) 0.0061(13) -0.0019(13)

loop_
_atom_type_symbol
_atom_type_description
_atom_type_scat_dispersion_real
_atom_type_scat_dispersion_imag
_atom_type_scat_source
C C 0.0033 0.0016 'International Tables Vol C Tables 4.2.6.8 and 6.1.1.4'
H H 0.0000 0.0000 'International Tables Vol C Tables 4.2.6.8 and 6.1.1.4'
N N 0.0061 0.0033 'International Tables Vol C Tables 4.2.6.8 and 6.1.1.4'
O O 0.0106 0.0060 'International Tables Vol C Tables 4.2.6.8 and 6.1.1.4'
Fe Fe 0.3463 0.8444 'International Tables Vol C Tables 4.2.6.8 and 6.1.1.4'

loop_
_geom_angle_atom_site_label_1
_geom_angle_atom_site_label_2
_geom_angle_atom_site_label_3
_geom_angle
N2 Fe1 N11 89.18(11)
N2 Fe1 N9 90.51(12)
N11 Fe1 N9 179.68(13)
N2 Fe1 N3 90.11(11)
N11 Fe1 N3 90.45(11)
N9 Fe1 N3 89.51(12)
N2 Fe1 N1 90.07(11)
N11 Fe1 N1 89.75(11)
N9 Fe1 N1 90.29(12)
N3 Fe1 N1 179.73(13)
N2 Fe1 N4 178.66(12)
N11 Fe1 N4 89.48(11)
N9 Fe1 N4 90.83(12)
N3 Fe1 N4 89.84(12)
N1 Fe1 N4 89.98(12)
C(A5 N3 C(A6 105.4(3)
C(A5 N3 Fe1 127.4(2)
C(A6 N3 Fe1 127.2(2)
C(A4 N2 C(A3 105.0(3)
C(A4 N2 Fe1 127.3(2)
C(A3 N2 Fe1 127.6(2)
N2 C(A3 C(M1 125.5(3)
N2 C(A3 C(B3 110.1(3)
C(M1 C(A3 C(B3 124.4(3)
C(A8 N4 C(A7 105.3(3)
C(A8 N4 Fe1 127.1(2)
C(A7 N4 Fe1 127.1(2)
C(A1 N1 C(A2 105.0(3)
C(A1 N1 Fe1 127.4(2)
C(A2 N1 Fe1 127.5(2)
C49 N9 C47 105.8(3)
C49 N9 Fe1 126.9(3)
C47 N9 Fe1 127.3(3)
N1 C(A1 C(M4 125.5(3)
N1 C(A1 C(B1 110.2(3)
C(M4 C(A1 C(B1 124.2(3)
C(B2 C(B1 C(A1 107.3(3)
N1 C(A2 C(M1 125.1(3)
N1 C(A2 C(B2 110.4(3)
C(M1 C(A2 C(B2 124.5(3)
N3 C(A6 C(M3 126.0(3)
N3 C(A6 C(B6 110.2(3)
C(M3 C(A6 C(B6 123.8(3)
N4 C(A8 C(M4 125.9(3)
N4 C(A8 C(B8 110.1(3)
C(M4 C(A8 C(B8 123.9(3)
C24 C19 C20 118.1(3)
C24 C19 C(M4 120.2(3)
C20 C19 C(M4 121.7(3)
C(B5 C(B6 C(A6 107.1(3)
C(B8 C(B7 C(A7 107.4(3)
C(B7 C(B8 C(A8 107.1(3)
N4 C(A7 C(M3 125.7(3)
N4 C(A7 C(B7 110.1(3)
C(M3 C(A7 C(B7 124.3(3)
N11 C51 C52 109.4(4)
C(B1 C(B2 C(A2 107.1(3)
C21 C20 C19 120.3(4)
C21 C20 N8 122.5(4)
C19 C20 N8 117.2(3)
C28 N8 C20 129.4(3)
O4 C28 N8 122.2(4)
O4 C28 C43 120.8(4)
N8 C28 C43 117.0(4)
C5 C6 C1 122.2(4)
C6 C1 C2 117.7(4)
C6 C1 C(M1 118.2(3)
C2 C1 C(M1 124.0(4)
C(A3 C(M1 C(A2 124.0(3)
C(A3 C(M1 C1 117.6(3)
C(A2 C(M1 C1 118.0(3)
N3 C(A5 C(M2 125.2(3)
N3 C(A5 C(B5 110.3(3)
C(M2 C(A5 C(B5 124.4(3)
C52 N12 C53 107.0(3)
C52 N12 C54 125.7(4)
C53 N12 C54 127.1(4)
C48 N10 C49 107.0(3)
C48 N10 C50 125.5(4)
C49 N10 C50 127.5(4)
N10 C48 C47 107.1(4)
N11 C53 N12 112.0(4)
N9 C49 N10 111.2(4)
C18 C13 C14 119.5(4)
C18 C13 C(M3 117.5(4)
C14 C13 C(M3 123.1(4)
C(A7 C(M3 C(A6 123.4(3)
C(A7 C(M3 C13 118.4(3)
C(A6 C(M3 C13 117.9(3)
C1 C2 C3 119.3(4)
C1 C2 N5 122.2(3)
C3 C2 N5 118.5(3)
C25 N5 C2 123.6(3)
C13 C14 C15 119.0(4)
C13 C14 N7 119.4(4)
C15 C14 N7 121.5(4)
C27 N7 C14 127.5(4)
O1 C25 N5 123.1(4)
O1 C25 C29 120.1(4)
N5 C25 C29 116.7(4)
C34 C29 C30 117.0(4)
C34 C29 C25 124.2(4)
C30 C29 C25 118.7(4)
C22 C21 C20 120.0(4)
C22 C23 C24 119.1(4)
C23 C22 C21 120.7(4)
C33 C34 C29 122.4(5)
C31 C30 C29 121.2(5)
C12 C7 C8 118.4(3)
C12 C7 C(M2 120.3(3)
C8 C7 C(M2 121.3(3)
C11 C12 C7 121.6(4)
C9 C8 C7 120.0(4)
C9 C8 N6 124.0(3)
C7 C8 N6 116.1(3)
C26 N6 C8 130.1(3)
C(B6 C(B5 C(A5 106.9(3)
C(B3 C(B4 C(A4 107.2(3)
N2 C(A4 C(M2 125.6(3)
N2 C(A4 C(B4 110.2(3)
C(M2 C(A4 C(B4 124.2(3)
C(A4 C(M2 C(A5 124.0(3)
C(A4 C(M2 C7 117.8(3)
C(A5 C(M2 C7 118.1(3)
C4 C3 C2 121.7(4)
C4 C5 C6 119.7(4)
C16 C15 C14 120.5(5)
C17 C16 C15 121.1(4)
C(B4 C(B3 C(A3 107.6(3)
C46 C43 C44 111.6(6)
C46 C43 C28 114.4(4)
C44 C43 C28 107.6(4)
C46 C43 C45 107.8(5)
C44 C43 C45 108.5(5)
C28 C43 C45 106.7(4)
C30 C31 C32 119.6(5)
N12 C52 C51 106.6(4)
N9 C47 C48 108.9(4)
O3 C27 N7 119.7(5)
O3 C27 C39 122.4(5)
N7 C27 C39 117.9(4)
C3 C4 C5 119.3(4)
C16 C17 C18 118.9(5)
C13 C18 C17 121.0(5)
C23 C24 C19 121.7(4)
C34 C33 C32 119.4(5)
C42 C39 C40 108.9(5)
C42 C39 C41 108.2(5)
C40 C39 C41 110.8(5)
C42 C39 C27 107.9(5)
C40 C39 C27 113.3(4)
C41 C39 C27 107.6(5)
C33 C32 C31 120.4(5)
O2 C26 N6 121.9(4)
O2 C26 C35 122.3(4)
N6 C26 C35 115.7(4)
C38 C35 C36 109.8(5)
C38 C35 C37 109.2(5)
C36 C35 C37 109.5(5)
C38 C35 C26 109.2(4)
C36 C35 C26 111.0(4)
C37 C35 C26 108.0(4)
C10 C9 C8 120.1(4)
C11 C10 C9 120.6(4)
C10 C11 C12 119.3(4)
C(A8 C(M4 C(A1 124.2(3)
C(A8 C(M4 C19 117.6(3)
C(A1 C(M4 C19 118.0(3)
C55 N13 C58 127.7(7)
C55 N13 C57 109.0(6)
C58 N13 C57 123.3(7)
C55 C56 N14 106.6(7)
C56 C55 N13 111.5(6)
C56 N14 C57 111.1(7)
N13 C57 N14 101.8(7)
C53 N11 C51 105.0(3)
C53 N11 Fe1 127.5(3)
C51 N11 Fe1 127.5(3)

loop_
_geom_bond_atom_site_label_1
_geom_bond_atom_site_label_2
_geom_bond_distance
Fe1 N2 1.981(3)
Fe1 N11 1.986(3)
Fe1 N9 1.991(3)
Fe1 N3 1.996(3)
Fe1 N1 1.997(3)
Fe1 N4 2.000(3)
N3 C(A5 1.373(4)
N3 C(A6 1.375(4)
N2 C(A4 1.384(4)
N2 C(A3 1.387(4)
C(A3 C(M1 1.391(5)
C(A3 C(B3 1.438(5)
N4 C(A8 1.378(4)
N4 C(A7 1.382(5)
N1 C(A1 1.380(4)
N1 C(A2 1.385(4)
N9 C49 1.327(5)
N9 C47 1.349(5)
C(A1 C(M4 1.390(5)
C(A1 C(B1 1.442(5)
C(B1 C(B2 1.343(5)
C(A2 C(M1 1.397(5)
C(A2 C(B2 1.439(5)
C(A6 C(M3 1.394(5)
C(A6 C(B6 1.439(5)
C(A8 C(M4 1.386(5)
C(A8 C(B8 1.439(5)
C19 C24 1.388(5)
C19 C20 1.396(5)
C19 C(M4 1.503(5)
C(B6 C(B5 1.343(5)
C(B7 C(B8 1.343(5)
C(B7 C(A7 1.433(5)
C(A7 C(M3 1.390(5)
C51 N11 1.357(5)
C51 C52 1.361(6)
O4 C28 1.228(5)
C20 C21 1.393(5)
C20 N8 1.411(5)
N8 C28 1.359(5)
C28 C43 1.524(6)
C6 C5 1.378(6)
C6 C1 1.392(6)
C1 C2 1.396(5)
C1 C(M1 1.506(5)
C(A5 C(M2 1.391(5)
C(A5 C(B5 1.441(5)
N12 C52 1.326(5)
N12 C53 1.342(5)
N12 C54 1.441(6)
N10 C48 1.336(6)
N10 C49 1.345(5)
N10 C50 1.465(5)
C48 C47 1.373(6)
C53 N11 1.300(5)
C13 C18 1.383(6)
C13 C14 1.385(6)
C13 C(M3 1.501(5)
C2 C3 1.400(5)
C2 N5 1.417(5)
N5 C25 1.335(5)
C14 C15 1.401(6)
C14 N7 1.406(5)
N7 C27 1.346(6)
C25 O1 1.239(5)
C25 C29 1.488(6)
C29 C34 1.386(6)
C29 C30 1.394(6)
C21 C22 1.376(6)
C23 C22 1.376(6)
C23 C24 1.386(6)
C34 C33 1.356(7)
C30 C31 1.363(7)
C7 C12 1.383(5)
C7 C8 1.398(5)
C7 C(M2 1.507(5)
C12 C11 1.382(5)
C8 C9 1.391(5)
C8 N6 1.407(5)
N6 C26 1.328(5)
C(B4 C(B3 1.337(5)
C(B4 C(A4 1.443(5)
C(A4 C(M2 1.389(5)
C3 C4 1.367(6)
C5 C4 1.376(6)
C15 C16 1.371(7)
C16 C17 1.359(7)
C43 C46 1.500(7)
C43 C44 1.504(8)
C43 C45 1.530(8)
C31 C32 1.382(8)
C27 O3 1.236(6)
C27 C39 1.519(7)
C17 C18 1.399(6)
C33 C32 1.364(8)
C41 C39 1.519(7)
C39 C42 1.515(7)
C39 C40 1.518(7)
C26 O2 1.218(5)
C26 C35 1.535(6)
C35 C38 1.507(6)
C35 C36 1.518(7)
C35 C37 1.524(7)
C9 C10 1.374(6)
C10 C11 1.374(6)
N13 C55 1.387(8)
N13 C58 1.402(8)
N13 C57 1.411(8)
C56 C55 1.288(9)
C56 N14 1.398(9)
N14 C57 1.418(10)
